data_2224308
loop_
_publ_author_name
'An, Zhe'

_publ_section_title
;Bis(\m-2'-carboxylatobiphenyl-2-carboxylic
 acid-\k^2^<i>O</i>^2^:<i>O</i>^2'^)bis[(2,2'-bipyridine-\k^2^<i>N</i>,<i>N</i>')(2'-carboxylatobiphenyl-2-carboxylic
 acid-\k<i>O</i>^2'^)zinc(II)]
;
_journal_coeditor_code IM2149
_journal_issue 12
_journal_name_full 'Acta Crystallographica Section E'
_journal_page_first m1501
_journal_paper_doi 10.1107/S1600536809045541
_journal_volume 65
_journal_year 2009
_chemical_formula_iupac '[Zn2 (C14 H9 O4)4 (C10 H8 N2)2]'
_chemical_formula_moiety 'C76 H52 N4 O16 Zn2'
_chemical_formula_sum 'C76 H52 N4 O16 Zn2'
_chemical_formula_weight 1407.96
_chemical_name_systematic
;
Bis(\m-2'-carboxylatobiphenyl-2-carboxylic
acid-\k^2^<i>O</i>^2^:<i>O</i>^2'^)bis[(2,2'-bipyridine-
\k^2^<i>N</i>,<i>N</i>')(2'-carboxylatobiphenyl-2-carboxylic
acid-\k<i>O</i>^2'^)zinc(II)]
;
_space_group_IT_number 2
_symmetry_cell_setting triclinic
_symmetry_space_group_name_Hall '-P 1'
_symmetry_space_group_name_H-M 'P -1'
_atom_sites_solution_hydrogens geom
_atom_sites_solution_primary direct
_atom_sites_solution_secondary difmap
_audit_creation_method SHELXL-97
_cell_angle_alpha 103.0940(10)
_cell_angle_beta 112.7730(10)
_cell_angle_gamma 92.6800(10)
_cell_formula_units_Z 1
_cell_length_a 10.8745(4)
_cell_length_b 11.6465(4)
_cell_length_c 14.0223(5)
_cell_measurement_reflns_used 6287
_cell_measurement_temperature 293(2)
_cell_measurement_theta_max 28.16
_cell_measurement_theta_min 2.53
_cell_volume 1576.93(10)
_computing_cell_refinement 'SAINT (Bruker, 2005)'
_computing_data_collection 'SMART (Bruker, 2005)'
_computing_data_reduction 'SAINT (Bruker, 2005)'
_computing_molecular_graphics 'XP in SHELXTL (Sheldrick, 2008)'
_computing_publication_material 'SHELXL97 (Sheldrick, 2008)'
_computing_structure_refinement 'SHELXL97 (Sheldrick, 2008)'
_computing_structure_solution 'SHELXS97 (Sheldrick, 2008)'
_diffrn_ambient_temperature 293(2)
_diffrn_measured_fraction_theta_full 0.961
_diffrn_measured_fraction_theta_max 0.961
_diffrn_measurement_device_type 'Bruker SMART CCD area-detector'
_diffrn_measurement_method '\f and \w'
_diffrn_radiation_monochromator graphite
_diffrn_radiation_source 'fine-focus sealed tube'
_diffrn_radiation_type MoK\a
_diffrn_radiation_wavelength 0.71073
_diffrn_reflns_av_R_equivalents 0.0144
_diffrn_reflns_av_sigmaI/netI 0.0203
_diffrn_reflns_limit_h_max 12
_diffrn_reflns_limit_h_min -12
_diffrn_reflns_limit_k_max 13
_diffrn_reflns_limit_k_min -13
_diffrn_reflns_limit_l_max 16
_diffrn_reflns_limit_l_min -16
_diffrn_reflns_number 10807
_diffrn_reflns_theta_full 25.00
_diffrn_reflns_theta_max 25.00
_diffrn_reflns_theta_min 2.53
_diffrn_standards_decay_% 0
_diffrn_standards_interval_count 0
_diffrn_standards_interval_time 0
_diffrn_standards_number 0
_exptl_absorpt_coefficient_mu 0.839
_exptl_absorpt_correction_T_max 0.9359
_exptl_absorpt_correction_T_min 0.9061
_exptl_absorpt_correction_type multi-scan
_exptl_absorpt_process_details '(SADABS; Bruker, 2001)'
_exptl_crystal_colour translucent
_exptl_crystal_density_diffrn 1.483
_exptl_crystal_density_method 'not measured'
_exptl_crystal_description block
_exptl_crystal_F_000 724
_exptl_crystal_size_max 0.12
_exptl_crystal_size_mid 0.10
_exptl_crystal_size_min 0.08
_refine_diff_density_max 0.287
_refine_diff_density_min -0.246
_refine_ls_extinction_method none
_refine_ls_goodness_of_fit_ref 0.999
_refine_ls_hydrogen_treatment noref
_refine_ls_matrix_type full
_refine_ls_number_parameters 444
_refine_ls_number_reflns 5332
_refine_ls_number_restraints 0
_refine_ls_restrained_S_all 0.999
_refine_ls_R_factor_all 0.0304
_refine_ls_R_factor_gt 0.0268
_refine_ls_shift/su_max 0.001
_refine_ls_shift/su_mean 0.000
_refine_ls_structure_factor_coef Fsqd
_refine_ls_weighting_details 'calc w=1/[\s^2^(Fo^2^)+(0.08P)^2^] where P=(Fo^2^+2Fc^2^)/3'
_refine_ls_weighting_scheme calc
_refine_ls_wR_factor_gt 0.0927
_refine_ls_wR_factor_ref 0.0977
_reflns_number_gt 4820
_reflns_number_total 5332
_reflns_threshold_expression I>2\s(I)
_cod_data_source_file im2149.cif
_cod_data_source_block I
_cod_depositor_comments
;
The following automatic conversions were performed:
'_symmetry_cell_setting' value 'Triclinic' changed to 'triclinic'
according to '/home/saulius/struct/CIF-dictionaries/cif_core.dic'
dictionary named 'cif_core.dic' version 2.4.1 from 2010-06-29.

Automatic conversion script
Id: cif_fix_enum 1527 2010-12-29 10:47:43Z saulius 

The following automatic conversions were performed:

'_symmetry_cell_setting' value 'Triclinic' changed to 'triclinic'
according to /home/saulius/struct/CIF-dictionaries/cif_core.dic
dictionary named 'cif_core.dic' version 2.4.1 from 2010-06-29.

Automatic conversion script
Id: cif_fix_values 1715 2011-07-08 13:25:40Z adriana 
;
_cod_original_cell_volume 1576.90(10)
_cod_database_code 2224308
_cod_database_fobs_code 2224308

loop_
_symmetry_equiv_pos_as_xyz
'x, y, z'
'-x, -y, -z'

loop_
_atom_site_type_symbol
_atom_site_label
_atom_site_fract_x
_atom_site_fract_y
_atom_site_fract_z
_atom_site_U_iso_or_equiv
_atom_site_adp_type
_atom_site_calc_flag
_atom_site_refinement_flags
_atom_site_occupancy
_atom_site_disorder_assembly
_atom_site_disorder_group
Zn Zn1 0.852166(18) 0.917078(17) 0.648679(15) 0.03426(10) Uani d . 1 . .
C C1 1.04604(17) 0.86670(15) 0.35850(14) 0.0326(4) Uani d . 1 . .
C C2 0.95130(17) 0.75294(15) 0.32443(13) 0.0320(4) Uani d . 1 . .
C C3 0.82737(18) 0.73778(17) 0.23642(14) 0.0370(4) Uani d . 1 . .
H H3 0.8065 0.7990 0.2029 0.044 Uiso calc R 1 . .
C C4 0.7356(2) 0.63560(18) 0.19791(15) 0.0436(5) Uani d . 1 . .
H H4 0.6547 0.6274 0.1386 0.052 Uiso calc R 1 . .
C C5 0.7648(2) 0.54537(18) 0.24809(16) 0.0464(5) Uani d . 1 . .
H H5 0.7027 0.4763 0.2237 0.056 Uiso calc R 1 . .
C C6 0.8865(2) 0.55764(17) 0.33480(16) 0.0421(4) Uani d . 1 . .
H H6 0.9054 0.4958 0.3677 0.050 Uiso calc R 1 . .
C C7 0.98164(18) 0.65955(15) 0.37432(14) 0.0333(4) Uani d . 1 . .
C C8 1.11438(18) 0.65573(16) 0.46245(16) 0.0381(4) Uani d . 1 . .
C C9 1.1866(2) 0.56587(19) 0.43731(19) 0.0512(5) Uani d . 1 . .
H H9 1.1517 0.5144 0.3686 0.061 Uiso calc R 1 . .
C C10 1.3082(2) 0.5520(2) 0.5122(2) 0.0639(7) Uani d . 1 . .
H H10 1.3538 0.4910 0.4940 0.077 Uiso calc R 1 . .
C C11 1.3621(2) 0.6283(2) 0.6136(2) 0.0630(7) Uani d . 1 . .
H H11 1.4452 0.6200 0.6636 0.076 Uiso calc R 1 . .
C C12 1.2928(2) 0.7173(2) 0.64123(18) 0.0500(5) Uani d . 1 . .
H H12 1.3292 0.7684 0.7101 0.060 Uiso calc R 1 . .
C C13 1.16833(18) 0.73104(17) 0.56643(15) 0.0388(4) Uani d . 1 . .
C C14 1.09428(18) 0.82548(17) 0.60017(14) 0.0369(4) Uani d . 1 . .
C C15 0.66830(19) 0.74974(17) 0.43258(15) 0.0418(4) Uani d . 1 . .
H H15 0.7471 0.7338 0.4242 0.050 Uiso calc R 1 . .
C C16 0.5473(2) 0.68971(19) 0.35408(16) 0.0478(5) Uani d . 1 . .
H H16 0.5443 0.6338 0.2939 0.057 Uiso calc R 1 . .
C C17 0.4306(2) 0.71328(19) 0.36542(16) 0.0475(5) Uani d . 1 . .
H H17 0.3474 0.6733 0.3131 0.057 Uiso calc R 1 . .
C C18 0.43798(18) 0.79707(18) 0.45546(15) 0.0410(4) Uani d . 1 . .
H H18 0.3598 0.8147 0.4641 0.049 Uiso calc R 1 . .
C C19 0.56275(17) 0.85434(15) 0.53254(14) 0.0319(4) Uani d . 1 . .
C C20 0.57917(18) 0.94393(15) 0.63252(14) 0.0327(4) Uani d . 1 . .
C C21 0.4710(2) 0.97965(18) 0.65380(16) 0.0421(4) Uani d . 1 . .
H H21 0.3831 0.9495 0.6042 0.050 Uiso calc R 1 . .
C C22 0.4958(2) 1.0608(2) 0.74987(18) 0.0533(5) Uani d . 1 . .
H H22 0.4245 1.0858 0.7661 0.064 Uiso calc R 1 . .
C C23 0.6265(2) 1.1043(2) 0.82138(19) 0.0578(6) Uani d . 1 . .
H H23 0.6450 1.1583 0.8870 0.069 Uiso calc R 1 . .
C C24 0.7292(2) 1.06703(19) 0.79452(16) 0.0498(5) Uani d . 1 . .
H H24 0.8178 1.0976 0.8425 0.060 Uiso calc R 1 . .
C C25 0.89081(19) 0.77209(16) 0.79160(14) 0.0363(4) Uani d . 1 . .
C C26 0.97304(19) 0.72768(16) 0.88630(14) 0.0359(4) Uani d . 1 . .
C C27 1.0903(2) 0.68258(19) 0.88947(16) 0.0470(5) Uani d . 1 . .
H H27 1.1207 0.6867 0.8366 0.056 Uiso calc R 1 . .
C C28 1.1621(2) 0.63166(19) 0.97031(17) 0.0501(5) Uani d . 1 . .
H H28 1.2391 0.5997 0.9707 0.060 Uiso calc R 1 . .
C C29 1.1194(2) 0.62845(18) 1.05020(16) 0.0480(5) Uani d . 1 . .
H H29 1.1679 0.5948 1.1050 0.058 Uiso calc R 1 . .
C C30 1.00411(19) 0.67535(17) 1.04919(14) 0.0406(4) Uani d . 1 . .
H H30 0.9764 0.6733 1.1039 0.049 Uiso calc R 1 . .
C C31 0.92915(18) 0.72541(15) 0.96747(13) 0.0332(4) Uani d . 1 . .
C C32 0.81105(19) 0.78099(16) 0.97435(13) 0.0364(4) Uani d . 1 . .
C C33 0.8325(2) 0.90124(19) 1.02957(16) 0.0503(5) Uani d . 1 . .
H H33 0.9165 0.9467 1.0534 0.060 Uiso calc R 1 . .
C C34 0.7298(3) 0.9532(2) 1.04906(19) 0.0693(8) Uani d . 1 . .
H H34 0.7447 1.0338 1.0844 0.083 Uiso calc R 1 . .
C C35 0.6045(3) 0.8859(3) 1.0162(2) 0.0732(8) Uani d . 1 . .
H H35 0.5368 0.9206 1.0316 0.088 Uiso calc R 1 . .
C C36 0.5812(3) 0.7675(2) 0.9608(2) 0.0614(6) Uani d . 1 . .
H H36 0.4974 0.7223 0.9383 0.074 Uiso calc R 1 . .
C C37 0.6829(2) 0.71558(19) 0.93839(16) 0.0447(5) Uani d . 1 . .
C C38 0.64762(19) 0.58724(19) 0.87503(17) 0.0460(5) Uani d . 1 . .
N N1 0.67766(14) 0.83087(13) 0.52131(11) 0.0339(3) Uani d . 1 . .
N N2 0.70656(15) 0.98810(13) 0.70158(12) 0.0356(3) Uani d . 1 . .
O O1 1.15618(13) 0.88852(13) 0.43496(12) 0.0513(4) Uani d . 1 . .
O O2 1.00560(12) 0.94223(11) 0.30197(10) 0.0394(3) Uani d . 1 . .
O O3 0.97207(13) 0.81690(13) 0.56208(10) 0.0435(3) Uani d . 1 . .
O O4 1.17363(13) 0.91838(13) 0.67693(12) 0.0498(4) Uani d . 1 . .
H H4A 1.1282 0.9697 0.6883 0.075 Uiso calc R 1 . .
O O5 0.95305(13) 0.84733(13) 0.76743(11) 0.0459(3) Uani d . 1 . .
O O6 0.76884(14) 0.73196(13) 0.74187(11) 0.0496(4) Uani d . 1 . .
O O7 0.68307(16) 0.55831(13) 0.79382(12) 0.0510(4) Uani d . 1 . .
H H7 0.7080 0.6191 0.7820 0.076 Uiso calc R 1 . .
O O8 0.58752(17) 0.51275(17) 0.89517(14) 0.0684(5) Uani d . 1 . .

loop_
_atom_site_aniso_label
_atom_site_aniso_U_11
_atom_site_aniso_U_22
_atom_site_aniso_U_33
_atom_site_aniso_U_12
_atom_site_aniso_U_13
_atom_site_aniso_U_23
Zn1 0.02564(15) 0.03895(15) 0.03585(15) -0.00024(10) 0.00903(10) 0.01293(10)
C1 0.0297(9) 0.0355(9) 0.0371(9) 0.0049(7) 0.0174(8) 0.0115(7)
C2 0.0310(9) 0.0354(9) 0.0337(9) 0.0048(7) 0.0176(7) 0.0093(7)
C3 0.0361(10) 0.0421(10) 0.0343(9) 0.0021(8) 0.0152(8) 0.0120(8)
C4 0.0379(11) 0.0529(12) 0.0340(10) -0.0039(9) 0.0124(8) 0.0066(8)
C5 0.0459(12) 0.0391(10) 0.0493(11) -0.0092(9) 0.0220(10) 0.0012(9)
C6 0.0480(11) 0.0333(10) 0.0487(11) 0.0038(9) 0.0234(9) 0.0118(8)
C7 0.0355(9) 0.0315(9) 0.0379(9) 0.0046(7) 0.0201(8) 0.0094(7)
C8 0.0354(10) 0.0377(10) 0.0510(11) 0.0093(8) 0.0209(9) 0.0235(8)
C9 0.0534(13) 0.0434(11) 0.0707(14) 0.0173(10) 0.0340(11) 0.0238(10)
C10 0.0569(14) 0.0620(14) 0.097(2) 0.0334(13) 0.0414(14) 0.0428(15)
C11 0.0408(12) 0.0788(17) 0.0857(18) 0.0242(12) 0.0231(12) 0.0542(15)
C12 0.0348(11) 0.0653(14) 0.0557(12) 0.0089(10) 0.0144(9) 0.0343(11)
C13 0.0305(10) 0.0461(11) 0.0480(11) 0.0069(8) 0.0166(8) 0.0268(9)
C14 0.0309(10) 0.0471(11) 0.0340(9) 0.0030(8) 0.0121(8) 0.0159(8)
C15 0.0359(10) 0.0464(11) 0.0423(10) 0.0064(8) 0.0185(8) 0.0058(8)
C16 0.0420(11) 0.0499(12) 0.0430(11) -0.0009(9) 0.0164(9) -0.0003(9)
C17 0.0334(10) 0.0535(12) 0.0421(11) -0.0071(9) 0.0087(8) 0.0024(9)
C18 0.0276(9) 0.0482(11) 0.0453(11) 0.0006(8) 0.0154(8) 0.0087(9)
C19 0.0283(9) 0.0342(9) 0.0351(9) 0.0016(7) 0.0132(7) 0.0129(7)
C20 0.0317(9) 0.0318(9) 0.0381(9) 0.0006(7) 0.0158(8) 0.0140(7)
C21 0.0346(10) 0.0453(11) 0.0465(11) 0.0007(8) 0.0191(8) 0.0091(9)
C22 0.0507(13) 0.0569(13) 0.0563(13) 0.0041(10) 0.0320(11) 0.0049(10)
C23 0.0617(14) 0.0565(13) 0.0489(12) 0.0003(11) 0.0277(11) -0.0053(10)
C24 0.0448(12) 0.0495(12) 0.0429(11) -0.0019(10) 0.0119(9) 0.0019(9)
C25 0.0442(11) 0.0356(9) 0.0334(9) 0.0102(8) 0.0186(8) 0.0115(7)
C26 0.0391(10) 0.0312(9) 0.0361(9) 0.0043(8) 0.0133(8) 0.0105(7)
C27 0.0465(12) 0.0519(12) 0.0475(11) 0.0127(10) 0.0222(10) 0.0163(9)
C28 0.0425(12) 0.0478(12) 0.0552(13) 0.0157(10) 0.0137(10) 0.0143(10)
C29 0.0479(12) 0.0449(11) 0.0414(11) 0.0107(10) 0.0053(9) 0.0158(9)
C30 0.0441(11) 0.0400(10) 0.0317(9) 0.0043(9) 0.0092(8) 0.0100(8)
C31 0.0348(10) 0.0286(8) 0.0290(8) -0.0001(7) 0.0073(7) 0.0053(7)
C32 0.0430(11) 0.0382(10) 0.0270(9) 0.0089(8) 0.0113(8) 0.0116(7)
C33 0.0672(14) 0.0443(11) 0.0362(10) 0.0150(10) 0.0174(10) 0.0101(8)
C34 0.109(2) 0.0605(15) 0.0535(14) 0.0457(16) 0.0412(15) 0.0235(12)
C35 0.085(2) 0.092(2) 0.0759(17) 0.0533(18) 0.0524(16) 0.0417(16)
C36 0.0525(14) 0.0817(17) 0.0691(15) 0.0294(13) 0.0319(12) 0.0390(13)
C37 0.0417(11) 0.0555(12) 0.0406(10) 0.0136(10) 0.0142(9) 0.0230(9)
C38 0.0310(10) 0.0513(12) 0.0474(11) 0.0012(9) 0.0042(8) 0.0201(9)
N1 0.0287(8) 0.0384(8) 0.0361(8) 0.0033(6) 0.0136(6) 0.0124(6)
N2 0.0317(8) 0.0346(8) 0.0380(8) -0.0005(6) 0.0123(6) 0.0094(6)
O1 0.0352(8) 0.0526(8) 0.0558(9) -0.0070(6) 0.0030(7) 0.0260(7)
O2 0.0342(7) 0.0366(7) 0.0483(8) 0.0024(5) 0.0130(6) 0.0203(6)
O3 0.0279(7) 0.0572(8) 0.0404(7) 0.0044(6) 0.0132(6) 0.0052(6)
O4 0.0307(7) 0.0553(9) 0.0516(8) 0.0009(6) 0.0108(6) 0.0038(7)
O5 0.0429(8) 0.0544(8) 0.0501(8) 0.0091(7) 0.0206(6) 0.0289(7)
O6 0.0453(9) 0.0557(9) 0.0412(7) -0.0014(7) 0.0069(6) 0.0218(7)
O7 0.0520(9) 0.0432(8) 0.0482(8) -0.0056(7) 0.0126(7) 0.0108(6)
O8 0.0558(10) 0.0727(11) 0.0721(11) -0.0142(9) 0.0195(8) 0.0273(9)

loop_
_atom_type_symbol
_atom_type_description
_atom_type_scat_dispersion_real
_atom_type_scat_dispersion_imag
_atom_type_scat_source
C C 0.0033 0.0016 'International Tables Vol C Tables 4.2.6.8 and 6.1.1.4'
H H 0.0000 0.0000 'International Tables Vol C Tables 4.2.6.8 and 6.1.1.4'
N N 0.0061 0.0033 'International Tables Vol C Tables 4.2.6.8 and 6.1.1.4'
O O 0.0106 0.0060 'International Tables Vol C Tables 4.2.6.8 and 6.1.1.4'
Zn Zn 0.2839 1.4301 'International Tables Vol C Tables 4.2.6.8 and 6.1.1.4'

loop_
_geom_angle_atom_site_label_1
_geom_angle_atom_site_label_2
_geom_angle_atom_site_label_3
_geom_angle_site_symmetry_1
_geom_angle_site_symmetry_3
_geom_angle
_geom_angle_publ_flag
O5 Zn1 O2 . 2_776 94.20(5) ?
O5 Zn1 N1 . . 123.40(6) ?
O2 Zn1 N1 2_776 . 141.68(6) ?
O5 Zn1 N2 . . 100.24(6) ?
O2 Zn1 N2 2_776 . 102.90(6) ?
N1 Zn1 N2 . . 79.34(6) ?
O5 Zn1 O3 . . 85.49(5) ?
O2 Zn1 O3 2_776 . 86.73(5) ?
N1 Zn1 O3 . . 88.97(5) ?
N2 Zn1 O3 . . 168.28(5) ?
O1 C1 O2 . . 120.88(17) ?
O1 C1 C2 . . 122.88(16) ?
O2 C1 C2 . . 116.24(15) ?
C7 C2 C3 . . 118.33(17) ?
C7 C2 C1 . . 123.57(16) ?
C3 C2 C1 . . 118.08(15) ?
C4 C3 C2 . . 122.22(18) ?
C4 C3 H3 . . 118.9 ?
C2 C3 H3 . . 118.9 ?
C3 C4 C5 . . 119.23(18) ?
C3 C4 H4 . . 120.4 ?
C5 C4 H4 . . 120.4 ?
C6 C5 C4 . . 119.80(19) ?
C6 C5 H5 . . 120.1 ?
C4 C5 H5 . . 120.1 ?
C5 C6 C7 . . 121.99(18) ?
C5 C6 H6 . . 119.0 ?
C7 C6 H6 . . 119.0 ?
C6 C7 C2 . . 118.41(17) ?
C6 C7 C8 . . 116.00(16) ?
C2 C7 C8 . . 125.39(16) ?
C13 C8 C9 . . 118.14(18) ?
C13 C8 C7 . . 125.70(16) ?
C9 C8 C7 . . 116.13(18) ?
C10 C9 C8 . . 121.4(2) ?
C10 C9 H9 . . 119.3 ?
C8 C9 H9 . . 119.3 ?
C11 C10 C9 . . 120.1(2) ?
C11 C10 H10 . . 119.9 ?
C9 C10 H10 . . 119.9 ?
C10 C11 C12 . . 119.9(2) ?
C10 C11 H11 . . 120.0 ?
C12 C11 H11 . . 120.0 ?
C13 C12 C11 . . 120.5(2) ?
C13 C12 H12 . . 119.8 ?
C11 C12 H12 . . 119.8 ?
C8 C13 C12 . . 119.93(18) ?
C8 C13 C14 . . 121.07(16) ?
C12 C13 C14 . . 118.99(18) ?
O3 C14 O4 . . 122.94(17) ?
O3 C14 C13 . . 123.24(18) ?
O4 C14 C13 . . 113.81(15) ?
N1 C15 C16 . . 122.57(17) ?
N1 C15 H15 . . 118.7 ?
C16 C15 H15 . . 118.7 ?
C15 C16 C17 . . 119.07(18) ?
C15 C16 H16 . . 120.5 ?
C17 C16 H16 . . 120.5 ?
C16 C17 C18 . . 119.23(18) ?
C16 C17 H17 . . 120.4 ?
C18 C17 H17 . . 120.4 ?
C19 C18 C17 . . 119.30(17) ?
C19 C18 H18 . . 120.4 ?
C17 C18 H18 . . 120.3 ?
N1 C19 C18 . . 121.39(16) ?
N1 C19 C20 . . 116.12(15) ?
C18 C19 C20 . . 122.49(16) ?
N2 C20 C21 . . 121.67(17) ?
N2 C20 C19 . . 115.57(15) ?
C21 C20 C19 . . 122.76(16) ?
C22 C21 C20 . . 118.79(19) ?
C22 C21 H21 . . 120.6 ?
C20 C21 H21 . . 120.6 ?
C23 C22 C21 . . 119.44(19) ?
C23 C22 H22 . . 120.3 ?
C21 C22 H22 . . 120.3 ?
C24 C23 C22 . . 118.9(2) ?
C24 C23 H23 . . 120.6 ?
C22 C23 H23 . . 120.6 ?
N2 C24 C23 . . 122.3(2) ?
N2 C24 H24 . . 118.9 ?
C23 C24 H24 . . 118.9 ?
O6 C25 O5 . . 124.57(17) ?
O6 C25 C26 . . 118.81(17) ?
O5 C25 C26 . . 116.61(17) ?
C27 C26 C31 . . 119.98(16) ?
C27 C26 C25 . . 119.06(16) ?
C31 C26 C25 . . 120.87(16) ?
C26 C27 C28 . . 120.69(19) ?
C26 C27 H27 . . 119.7 ?
C28 C27 H27 . . 119.7 ?
C29 C28 C27 . . 119.74(18) ?
C29 C28 H28 . . 120.1 ?
C27 C28 H28 . . 120.1 ?
C28 C29 C30 . . 120.14(18) ?
C28 C29 H29 . . 119.9 ?
C30 C29 H29 . . 119.9 ?
C31 C30 C29 . . 120.97(18) ?
C31 C30 H30 . . 119.5 ?
C29 C30 H30 . . 119.5 ?
C30 C31 C26 . . 118.45(17) ?
C30 C31 C32 . . 118.44(16) ?
C26 C31 C32 . . 123.00(15) ?
C37 C32 C33 . . 118.25(19) ?
C37 C32 C31 . . 122.99(16) ?
C33 C32 C31 . . 118.39(18) ?
C34 C33 C32 . . 120.6(2) ?
C34 C33 H33 . . 119.7 ?
C32 C33 H33 . . 119.7 ?
C33 C34 C35 . . 120.5(2) ?
C33 C34 H34 . . 119.8 ?
C35 C34 H34 . . 119.8 ?
C34 C35 C36 . . 119.8(2) ?
C34 C35 H35 . . 120.1 ?
C36 C35 H35 . . 120.1 ?
C37 C36 C35 . . 120.0(3) ?
C37 C36 H36 . . 120.0 ?
C35 C36 H36 . . 120.0 ?
C32 C37 C36 . . 120.9(2) ?
C32 C37 C38 . . 122.62(17) ?
C36 C37 C38 . . 116.5(2) ?
O8 C38 O7 . . 120.5(2) ?
O8 C38 C37 . . 122.5(2) ?
O7 C38 C37 . . 117.02(18) ?
C15 N1 C19 . . 118.43(16) ?
C15 N1 Zn1 . . 126.19(12) ?
C19 N1 Zn1 . . 115.26(12) ?
C20 N2 C24 . . 118.92(16) ?
C20 N2 Zn1 . . 113.63(11) ?
C24 N2 Zn1 . . 127.42(14) ?
C1 O2 Zn1 . 2_776 111.14(11) ?
C14 O3 Zn1 . . 123.99(12) ?
C14 O4 H4A . . 109.5 ?
C25 O5 Zn1 . . 119.66(12) ?
C38 O7 H7 . . 109.5 ?

loop_
_geom_bond_atom_site_label_1
_geom_bond_atom_site_label_2
_geom_bond_site_symmetry_2
_geom_bond_distance
_geom_bond_publ_flag
Zn1 O5 . 1.9795(12) ?
Zn1 O2 2_776 1.9941(13) ?
Zn1 N1 . 2.0456(15) ?
Zn1 N2 . 2.1203(15) ?
Zn1 O3 . 2.2940(13) ?
C1 O1 . 1.226(2) ?
C1 O2 . 1.295(2) ?
C1 C2 . 1.500(3) ?
C2 C7 . 1.407(2) ?
C2 C3 . 1.401(2) ?
C3 C4 . 1.373(3) ?
C3 H3 . 0.9300 ?
C4 C5 . 1.376(3) ?
C4 H4 . 0.9300 ?
C5 C6 . 1.382(3) ?
C5 H5 . 0.9300 ?
C6 C7 . 1.389(3) ?
C6 H6 . 0.9300 ?
C7 C8 . 1.504(2) ?
C8 C13 . 1.396(3) ?
C8 C9 . 1.400(3) ?
C9 C10 . 1.378(3) ?
C9 H9 . 0.9300 ?
C10 C11 . 1.374(4) ?
C10 H10 . 0.9300 ?
C11 C12 . 1.382(3) ?
C11 H11 . 0.9300 ?
C12 C13 . 1.398(3) ?
C12 H12 . 0.9300 ?
C13 C14 . 1.491(3) ?
C14 O3 . 1.215(2) ?
C14 O4 . 1.319(2) ?
C15 N1 . 1.346(2) ?
C15 C16 . 1.370(3) ?
C15 H15 . 0.9300 ?
C16 C17 . 1.371(3) ?
C16 H16 . 0.9300 ?
C17 C18 . 1.382(3) ?
C17 H17 . 0.9300 ?
C18 C19 . 1.381(3) ?
C18 H18 . 0.9300 ?
C19 N1 . 1.351(2) ?
C19 C20 . 1.487(2) ?
C20 N2 . 1.338(2) ?
C20 C21 . 1.381(3) ?
C21 C22 . 1.378(3) ?
C21 H21 . 0.9300 ?
C22 C23 . 1.372(3) ?
C22 H22 . 0.9300 ?
C23 C24 . 1.369(3) ?
C23 H23 . 0.9300 ?
C24 N2 . 1.339(3) ?
C24 H24 . 0.9300 ?
C25 O6 . 1.242(2) ?
C25 O5 . 1.264(2) ?
C25 C26 . 1.505(2) ?
C26 C27 . 1.390(3) ?
C26 C31 . 1.399(3) ?
C27 C28 . 1.382(3) ?
C27 H27 . 0.9300 ?
C28 C29 . 1.376(3) ?
C28 H28 . 0.9300 ?
C29 C30 . 1.387(3) ?
C29 H29 . 0.9300 ?
C30 C31 . 1.393(2) ?
C30 H30 . 0.9300 ?
C31 C32 . 1.491(3) ?
C32 C37 . 1.400(3) ?
C32 C33 . 1.398(3) ?
C33 C34 . 1.383(3) ?
C33 H33 . 0.9300 ?
C34 C35 . 1.391(4) ?
C34 H34 . 0.9300 ?
C35 C36 . 1.378(4) ?
C35 H35 . 0.9300 ?
C36 C37 . 1.390(3) ?
C36 H36 . 0.9300 ?
C37 C38 . 1.500(3) ?
C38 O8 . 1.208(3) ?
C38 O7 . 1.318(3) ?
O2 Zn1 2_776 1.9941(13) ?
O4 H4A . 0.8200 ?
O7 H7 . 0.8200 ?

loop_
_geom_hbond_atom_site_label_D
_geom_hbond_atom_site_label_H
_geom_hbond_atom_site_label_A
_geom_hbond_site_symmetry_A
_geom_hbond_distance_DH
_geom_hbond_distance_HA
_geom_hbond_distance_DA
_geom_hbond_angle_DHA
O4 H4A O2 2_776 0.82 1.85 2.6545(19) 167.3
O7 H7 O6 . 0.82 1.74 2.551(2) 170.4
